data_1558285
loop_
_publ_author_name
'Hu, Xiaofan'
'Mu, Hongliang'
'Miao, Jie'
'Lu, Yao'
'Wang, Xianwei'
'Meng, Xiangsheng'
'Wang, Zhen'
'Yan, Jingling'

_publ_section_title
;
 Synthesis and gas separation performance of intrinsically microporous
 polyimides derived from sterically hindered binaphthalenetetracarboxylic
 dianhydride
;
_journal_issue 25
_journal_name_full 'Polymer Chemistry'
_journal_page_first 4172
_journal_page_last 4179
_journal_paper_doi 10.1039/D0PY00594K
_journal_volume 11
_journal_year 2020
_chemical_formula_sum 'C46 H40 N2 O6'
_chemical_formula_weight 716.80
_space_group_crystal_system monoclinic
_space_group_IT_number 13
_space_group_name_Hall '-P 2yac'
_space_group_name_H-M_alt 'P 1 2/n 1'
_atom_sites_solution_hydrogens geom
_audit_creation_method SHELXL-2014/7
_audit_update_record
;
2020-04-11 deposited with the CCDC.	2020-06-10 downloaded from the CCDC.
;
_cell_angle_alpha 90
_cell_angle_beta 93.893(2)
_cell_angle_gamma 90
_cell_formula_units_Z 2
_cell_length_a 12.5498(14)
_cell_length_b 9.3561(10)
_cell_length_c 20.332(2)
_cell_measurement_reflns_used 2640
_cell_measurement_temperature 293(2)
_cell_measurement_theta_max 22.6415
_cell_measurement_theta_min 2.3972
_cell_volume 2381.8(4)
_computing_structure_refinement 'SHELXL-2014/7 (Sheldrick, 2014)'
_diffrn_ambient_temperature 293(2)
_diffrn_measured_fraction_theta_full 0.998
_diffrn_measured_fraction_theta_max 0.995
_diffrn_measurement_device_type 'Bruker APEX CCD'
_diffrn_radiation_type MoK\a
_diffrn_radiation_wavelength 0.71073
_diffrn_reflns_av_R_equivalents 0.0316
_diffrn_reflns_av_unetI/netI 0.0407
_diffrn_reflns_Laue_measured_fraction_full 0.998
_diffrn_reflns_Laue_measured_fraction_max 0.995
_diffrn_reflns_limit_h_max 15
_diffrn_reflns_limit_h_min -12
_diffrn_reflns_limit_k_max 11
_diffrn_reflns_limit_k_min -11
_diffrn_reflns_limit_l_max 18
_diffrn_reflns_limit_l_min -25
_diffrn_reflns_number 13242
_diffrn_reflns_point_group_measured_fraction_full 0.998
_diffrn_reflns_point_group_measured_fraction_max 0.995
_diffrn_reflns_theta_full 25.242
_diffrn_reflns_theta_max 26.349
_diffrn_reflns_theta_min 1.852
_exptl_absorpt_coefficient_mu 0.066
_exptl_crystal_colour clorless
_exptl_crystal_density_diffrn 0.999
_exptl_crystal_description plate
_exptl_crystal_F_000 756
_refine_diff_density_max 0.256
_refine_diff_density_min -0.160
_refine_diff_density_rms 0.038
_refine_ls_extinction_method none
_refine_ls_goodness_of_fit_ref 1.028
_refine_ls_hydrogen_treatment constr
_refine_ls_matrix_type full
_refine_ls_number_parameters 248
_refine_ls_number_reflns 4855
_refine_ls_number_restraints 0
_refine_ls_restrained_S_all 1.028
_refine_ls_R_factor_all 0.0801
_refine_ls_R_factor_gt 0.0540
_refine_ls_shift/su_max 0.000
_refine_ls_shift/su_mean 0.000
_refine_ls_structure_factor_coef Fsqd
_refine_ls_weighting_details 'w=1/[\s^2^(Fo^2^)+(0.0909P)^2^+0.0826P] where P=(Fo^2^+2Fc^2^)/3'
_refine_ls_weighting_scheme calc
_refine_ls_wR_factor_gt 0.1480
_refine_ls_wR_factor_ref 0.1669
_reflns_Friedel_coverage 0.000
_reflns_number_gt 3288
_reflns_number_total 4855
_reflns_threshold_expression 'I > 2\s(I)'
_cod_data_source_file d0py00594k2.cif
_cod_data_source_block hx_sq
_cod_depositor_comments
;Adding full bibliography for 1558285.cif.

 Adding full bibliography for 1558285.cif.
;
_cod_original_cell_volume 2381.8(5)
_cod_original_sg_symbol_H-M 'P 2/n'
_cod_database_code 1558285
_shelx_shelxl_version_number 2014/7
_shelx_space_group_comment
;
The symmetry employed for this shelxl refinement is uniquely defined
by the following loop, which should always be used as a source of
symmetry information in preference to the above space-group names.
They are only intended as comments.
;

loop_
_space_group_symop_operation_xyz
'x, y, z'
'-x+1/2, y, -z+1/2'
'-x, -y, -z'
'x-1/2, -y, z-1/2'

loop_
_atom_site_label
_atom_site_type_symbol
_atom_site_fract_x
_atom_site_fract_y
_atom_site_fract_z
_atom_site_U_iso_or_equiv
_atom_site_adp_type
_atom_site_occupancy
_atom_site_site_symmetry_order
_atom_site_calc_flag
_atom_site_refinement_flags_posn
_atom_site_refinement_flags_adp
_atom_site_refinement_flags_occupancy
_atom_site_disorder_assembly
_atom_site_disorder_group
O3 O 0.14220(11) 0.40426(13) 0.70676(7) 0.0478(4) Uani 1 1 d . . . . .
C10 C 0.19988(14) 0.19713(17) 0.76815(9) 0.0347(4) Uani 1 1 d . . . . .
C8 C 0.04141(14) 0.33394(19) 0.79705(9) 0.0372(4) Uani 1 1 d . . . . .
O1 O 0.37036(11) -0.29357(15) 0.88809(8) 0.0547(4) Uani 1 1 d . . . . .
C12 C 0.25257(14) -0.02162(18) 0.83283(9) 0.0370(4) Uani 1 1 d . . . . .
H12 H 0.3132 -0.0341 0.8096 0.044 Uiso 1 1 calc R U . . .
C6 C 0.09106(14) 0.11257(18) 0.85604(9) 0.0366(4) Uani 1 1 d . . . . .
C9 C 0.12769(15) 0.30794(18) 0.75626(9) 0.0371(4) Uani 1 1 d . . . . .
C11 C 0.18198(14) 0.09482(18) 0.81806(9) 0.0350(4) Uani 1 1 d . . . . .
C7 C 0.02538(14) 0.23475(19) 0.84491(9) 0.0399(4) Uani 1 1 d . . . . .
H7 H -0.0313 0.2481 0.8714 0.048 Uiso 1 1 calc R U . . .
C3 C 0.22990(14) -0.11398(18) 0.88132(9) 0.0373(4) Uani 1 1 d . . . . .
O2 O 0.07178(12) -0.24470(16) 1.00447(8) 0.0624(5) Uani 1 1 d . . . . .
C2 C 0.13645(16) -0.2190(2) 0.96477(10) 0.0426(5) Uani 1 1 d . . . . .
C4 C 0.13864(15) -0.09840(18) 0.91748(9) 0.0384(4) Uani 1 1 d . . . . .
C18 C 0.24971(15) -0.43657(19) 0.98663(9) 0.0385(4) Uani 1 1 d . . . . .
C5 C 0.07024(15) 0.0124(2) 0.90605(9) 0.0414(5) Uani 1 1 d . . . . .
H5 H 0.0107 0.0226 0.9305 0.050 Uiso 1 1 calc R U . . .
N1 N 0.22604(12) -0.30291(15) 0.95401(8) 0.0404(4) Uani 1 1 d . . . . .
C1 C 0.28841(15) -0.2441(2) 0.90561(10) 0.0395(4) Uani 1 1 d . . . . .
C14 C -0.02647(16) 0.4707(2) 0.78928(11) 0.0474(5) Uani 1 1 d . . . . .
C23 C 0.17253(17) -0.5426(2) 0.98451(11) 0.0498(5) Uani 1 1 d . . . . .
H23 H 0.1052 -0.5260 0.9639 0.060 Uiso 1 1 calc R U . . .
C19 C 0.34889(16) -0.4599(2) 1.01797(10) 0.0496(5) Uani 1 1 d . . . . .
H19 H 0.3998 -0.3875 1.0203 0.060 Uiso 1 1 calc R U . . .
C20 C 0.3722(2) -0.5914(3) 1.04593(12) 0.0636(6) Uani 1 1 d . . . . .
H20 H 0.4393 -0.6085 1.0667 0.076 Uiso 1 1 calc R U . . .
C17 C -0.1094(2) 0.4758(3) 0.84093(14) 0.0771(8) Uani 1 1 d . . . . .
H17A H -0.1561 0.3948 0.8354 0.116 Uiso 1 1 calc R U . . .
H17B H -0.1504 0.5622 0.8356 0.116 Uiso 1 1 calc R U . . .
H17C H -0.0738 0.4738 0.8842 0.116 Uiso 1 1 calc R U . . .
C22 C 0.1966(2) -0.6727(2) 1.01330(13) 0.0634(6) Uani 1 1 d . . . . .
H22 H 0.1452 -0.7444 1.0125 0.076 Uiso 1 1 calc R U . . .
C16 C -0.0858(2) 0.4791(3) 0.72122(13) 0.0757(8) Uani 1 1 d . . . . .
H16A H -0.0351 0.4890 0.6882 0.114 Uiso 1 1 calc R U . . .
H16B H -0.1328 0.5602 0.7195 0.114 Uiso 1 1 calc R U . . .
H16C H -0.1267 0.3935 0.7132 0.114 Uiso 1 1 calc R U . . .
C13 C 0.1356(2) 0.3499(3) 0.64081(11) 0.0720(7) Uani 1 1 d . . . . .
H13A H 0.2058 0.3259 0.6284 0.108 Uiso 1 1 calc R U . . .
H13B H 0.1051 0.4213 0.6113 0.108 Uiso 1 1 calc R U . . .
H13C H 0.0914 0.2661 0.6385 0.108 Uiso 1 1 calc R U . . .
C21 C 0.2961(2) -0.6970(3) 1.04304(13) 0.0707(7) Uani 1 1 d . . . . .
H21 H 0.3124 -0.7860 1.0615 0.085 Uiso 1 1 calc R U . . .
C15 C 0.0465(2) 0.6015(2) 0.79986(14) 0.0724(7) Uani 1 1 d . . . . .
H15A H 0.0858 0.5942 0.8419 0.109 Uiso 1 1 calc R U . . .
H15B H 0.0039 0.6868 0.7987 0.109 Uiso 1 1 calc R U . . .
H15C H 0.0955 0.6053 0.7656 0.109 Uiso 1 1 calc R U . . .

loop_
_atom_site_aniso_label
_atom_site_aniso_U_11
_atom_site_aniso_U_22
_atom_site_aniso_U_33
_atom_site_aniso_U_23
_atom_site_aniso_U_13
_atom_site_aniso_U_12
O3 0.0644(9) 0.0363(7) 0.0444(8) 0.0097(6) 0.0169(7) 0.0042(6)
C10 0.0397(10) 0.0312(9) 0.0344(10) -0.0037(7) 0.0123(8) -0.0009(7)
C8 0.0361(10) 0.0385(10) 0.0373(10) 0.0011(8) 0.0047(8) 0.0056(8)
O1 0.0484(9) 0.0526(8) 0.0654(10) 0.0125(7) 0.0212(7) 0.0162(7)
C12 0.0355(10) 0.0362(9) 0.0408(11) 0.0009(8) 0.0143(8) 0.0036(8)
C6 0.0379(10) 0.0365(10) 0.0364(10) 0.0015(8) 0.0100(8) 0.0040(8)
C9 0.0446(11) 0.0311(9) 0.0360(10) 0.0017(8) 0.0071(8) -0.0004(8)
C11 0.0381(10) 0.0337(9) 0.0340(10) -0.0011(7) 0.0093(8) 0.0006(8)
C7 0.0379(10) 0.0453(11) 0.0379(11) 0.0045(9) 0.0126(8) 0.0086(8)
C3 0.0387(10) 0.0341(9) 0.0400(11) 0.0007(8) 0.0098(8) 0.0025(8)
O2 0.0683(10) 0.0635(9) 0.0599(10) 0.0227(8) 0.0359(8) 0.0210(8)
C2 0.0477(11) 0.0432(11) 0.0381(11) 0.0035(9) 0.0127(9) 0.0066(9)
C4 0.0416(10) 0.0395(10) 0.0354(10) 0.0032(8) 0.0111(8) 0.0039(8)
C18 0.0476(11) 0.0357(10) 0.0331(10) 0.0024(8) 0.0083(8) 0.0083(8)
C5 0.0399(10) 0.0459(11) 0.0402(11) 0.0053(9) 0.0162(8) 0.0066(8)
N1 0.0406(9) 0.0400(8) 0.0416(9) 0.0076(7) 0.0103(7) 0.0066(7)
C1 0.0408(10) 0.0366(10) 0.0418(11) 0.0024(8) 0.0084(8) 0.0037(8)
C14 0.0504(12) 0.0463(11) 0.0460(12) 0.0061(9) 0.0072(9) 0.0162(9)
C23 0.0514(12) 0.0470(11) 0.0509(13) 0.0053(10) 0.0036(10) 0.0022(10)
C19 0.0518(13) 0.0524(12) 0.0444(12) 0.0037(10) 0.0023(10) 0.0039(10)
C20 0.0652(15) 0.0687(15) 0.0562(15) 0.0138(12) -0.0007(11) 0.0214(13)
C17 0.0750(17) 0.0802(17) 0.0797(19) 0.0219(14) 0.0307(14) 0.0466(14)
C22 0.0746(16) 0.0425(12) 0.0740(17) 0.0106(11) 0.0111(13) -0.0030(11)
C16 0.0712(17) 0.0917(19) 0.0620(17) 0.0113(14) -0.0114(13) 0.0260(14)
C13 0.113(2) 0.0665(15) 0.0385(13) 0.0122(11) 0.0189(13) 0.0193(14)
C21 0.091(2) 0.0500(13) 0.0720(18) 0.0214(12) 0.0137(15) 0.0204(14)
C15 0.0895(18) 0.0454(13) 0.0826(19) -0.0057(12) 0.0077(15) 0.0117(12)

loop_
_atom_type_symbol
_atom_type_description
_atom_type_scat_dispersion_real
_atom_type_scat_dispersion_imag
_atom_type_scat_source
C C 0.0033 0.0016 'International Tables Vol C Tables 4.2.6.8 and 6.1.1.4'
H H 0.0000 0.0000 'International Tables Vol C Tables 4.2.6.8 and 6.1.1.4'
N N 0.0061 0.0033 'International Tables Vol C Tables 4.2.6.8 and 6.1.1.4'
O O 0.0106 0.0060 'International Tables Vol C Tables 4.2.6.8 and 6.1.1.4'

loop_
_geom_angle_atom_site_label_1
_geom_angle_atom_site_label_2
_geom_angle_atom_site_label_3
_geom_angle
_geom_angle_site_symmetry_1
_geom_angle_site_symmetry_3
_geom_angle_publ_flag
C9 O3 C13 116.86(15) . . ?
C9 C10 C11 119.59(16) . . ?
C9 C10 C10 118.26(14) . 2_556 ?
C11 C10 C10 121.90(14) . 2_556 ?
C7 C8 C9 116.79(16) . . ?
C7 C8 C14 121.96(17) . . ?
C9 C8 C14 121.19(17) . . ?
C3 C12 C11 118.88(17) . . ?
C3 C12 H12 120.6 . . ?
C11 C12 H12 120.6 . . ?
C7 C6 C5 120.86(17) . . ?
C7 C6 C11 118.93(16) . . ?
C5 C6 C11 120.15(16) . . ?
O3 C9 C10 120.07(16) . . ?
O3 C9 C8 117.22(15) . . ?
C10 C9 C8 122.53(16) . . ?
C12 C11 C10 122.61(16) . . ?
C12 C11 C6 118.88(16) . . ?
C10 C11 C6 118.49(15) . . ?
C8 C7 C6 123.21(17) . . ?
C8 C7 H7 118.4 . . ?
C6 C7 H7 118.4 . . ?
C12 C3 C4 122.10(16) . . ?
C12 C3 C1 129.74(17) . . ?
C4 C3 C1 108.15(15) . . ?
O2 C2 N1 125.18(18) . . ?
O2 C2 C4 128.88(17) . . ?
N1 C2 C4 105.94(15) . . ?
C5 C4 C3 121.13(17) . . ?
C5 C4 C2 130.77(17) . . ?
C3 C4 C2 108.10(15) . . ?
C19 C18 C23 120.62(18) . . ?
C19 C18 N1 120.23(17) . . ?
C23 C18 N1 119.12(17) . . ?
C4 C5 C6 118.82(17) . . ?
C4 C5 H5 120.6 . . ?
C6 C5 H5 120.6 . . ?
C2 N1 C1 112.32(15) . . ?
C2 N1 C18 123.96(15) . . ?
C1 N1 C18 123.68(15) . . ?
O1 C1 N1 125.61(17) . . ?
O1 C1 C3 128.95(17) . . ?
N1 C1 C3 105.42(15) . . ?
C16 C14 C17 107.94(19) . . ?
C16 C14 C15 109.6(2) . . ?
C17 C14 C15 107.8(2) . . ?
C16 C14 C8 111.59(18) . . ?
C17 C14 C8 110.71(17) . . ?
C15 C14 C8 109.11(17) . . ?
C22 C23 C18 119.2(2) . . ?
C22 C23 H23 120.4 . . ?
C18 C23 H23 120.4 . . ?
C18 C19 C20 119.5(2) . . ?
C18 C19 H19 120.3 . . ?
C20 C19 H19 120.3 . . ?
C21 C20 C19 119.9(2) . . ?
C21 C20 H20 120.1 . . ?
C19 C20 H20 120.1 . . ?
C14 C17 H17A 109.5 . . ?
C14 C17 H17B 109.5 . . ?
H17A C17 H17B 109.5 . . ?
C14 C17 H17C 109.5 . . ?
H17A C17 H17C 109.5 . . ?
H17B C17 H17C 109.5 . . ?
C21 C22 C23 120.2(2) . . ?
C21 C22 H22 119.9 . . ?
C23 C22 H22 119.9 . . ?
C14 C16 H16A 109.5 . . ?
C14 C16 H16B 109.5 . . ?
H16A C16 H16B 109.5 . . ?
C14 C16 H16C 109.5 . . ?
H16A C16 H16C 109.5 . . ?
H16B C16 H16C 109.5 . . ?
O3 C13 H13A 109.5 . . ?
O3 C13 H13B 109.5 . . ?
H13A C13 H13B 109.5 . . ?
O3 C13 H13C 109.5 . . ?
H13A C13 H13C 109.5 . . ?
H13B C13 H13C 109.5 . . ?
C22 C21 C20 120.7(2) . . ?
C22 C21 H21 119.7 . . ?
C20 C21 H21 119.7 . . ?
C14 C15 H15A 109.5 . . ?
C14 C15 H15B 109.5 . . ?
H15A C15 H15B 109.5 . . ?
C14 C15 H15C 109.5 . . ?
H15A C15 H15C 109.5 . . ?
H15B C15 H15C 109.5 . . ?

loop_
_geom_bond_atom_site_label_1
_geom_bond_atom_site_label_2
_geom_bond_distance
_geom_bond_site_symmetry_2
_geom_bond_publ_flag
O3 C9 1.372(2) . ?
O3 C13 1.431(3) . ?
C10 C9 1.387(2) . ?
C10 C11 1.424(2) . ?
C10 C10 1.501(3) 2_556 ?
C8 C7 1.369(3) . ?
C8 C9 1.429(3) . ?
C8 C14 1.539(3) . ?
O1 C1 1.204(2) . ?
C12 C3 1.356(2) . ?
C12 C11 1.423(2) . ?
C12 H12 0.9300 . ?
C6 C7 1.418(2) . ?
C6 C5 1.420(3) . ?
C6 C11 1.430(2) . ?
C7 H7 0.9300 . ?
C3 C4 1.410(2) . ?
C3 C1 1.489(3) . ?
O2 C2 1.207(2) . ?
C2 N1 1.401(2) . ?
C2 C4 1.484(3) . ?
C4 C5 1.356(2) . ?
C18 C19 1.377(3) . ?
C18 C23 1.385(3) . ?
C18 N1 1.437(2) . ?
C5 H5 0.9300 . ?
N1 C1 1.410(2) . ?
C14 C16 1.528(3) . ?
C14 C17 1.529(3) . ?
C14 C15 1.535(3) . ?
C23 C22 1.376(3) . ?
C23 H23 0.9300 . ?
C19 C20 1.378(3) . ?
C19 H19 0.9300 . ?
C20 C21 1.373(3) . ?
C20 H20 0.9300 . ?
C17 H17A 0.9600 . ?
C17 H17B 0.9600 . ?
C17 H17C 0.9600 . ?
C22 C21 1.369(4) . ?
C22 H22 0.9300 . ?
C16 H16A 0.9600 . ?
C16 H16B 0.9600 . ?
C16 H16C 0.9600 . ?
C13 H13A 0.9600 . ?
C13 H13B 0.9600 . ?
C13 H13C 0.9600 . ?
C21 H21 0.9300 . ?
C15 H15A 0.9600 . ?
C15 H15B 0.9600 . ?
C15 H15C 0.9600 . ?
